data_4337258
loop_
_publ_author_name
'Reger, Daniel L.'
'Pascui, Andrea E.'
'Foley, Elizabeth A.'
'Smith, Mark D.'
'Jezierska, Julia'
'Ozarowski, Andrew'

_publ_section_title
;
 Dinuclear Metallacycles with Single M-O(H)-M Bridges [M = Fe(II), Co(II),
 Ni(II), Cu(II)]: Effects of Large Bridging Angles on Structure and
 Antiferromagnetic Superexchange Interactions.
;
_journal_issue 4
_journal_name_full 'Inorganic chemistry'
_journal_page_first 1975
_journal_page_last 1988
_journal_paper_doi 10.1021/ic4017905
_journal_volume 53
_journal_year 2014
_chemical_formula_moiety 'C56 H69 Co2 N16 O1, 3(Cl O4)'
_chemical_formula_sum 'C56 H69 Cl3 Co2 N16 O13'
_chemical_formula_weight 1398.48
_chemical_name_systematic
; 
 ? 
;
_space_group_IT_number 2
_symmetry_cell_setting triclinic
_symmetry_space_group_name_Hall '-P 1'
_symmetry_space_group_name_H-M 'P -1'
_atom_sites_solution_hydrogens geom
_atom_sites_solution_primary direct
_atom_sites_solution_secondary difmap
_audit_creation_method SHELXL-97
_cell_angle_alpha 92.4430(10)
_cell_angle_beta 99.717(2)
_cell_angle_gamma 106.7470(10)
_cell_formula_units_Z 2
_cell_length_a 12.6577(10)
_cell_length_b 13.6991(11)
_cell_length_c 18.7180(14)
_cell_measurement_reflns_used 6721
_cell_measurement_temperature 100(2)
_cell_measurement_theta_max 26.353
_cell_measurement_theta_min 2.532
_cell_volume 3049.1(4)
_computing_cell_refinement 'SAINT-Plus Version 6.45 (Bruker, 2001)'
_computing_data_collection 'SMART Version 5.625 (Bruker, 2001)'
_computing_data_reduction 'SAINT-Plus Version 6.45 (Bruker, 2001)'
_computing_molecular_graphics various
_computing_publication_material 'SHELXTL Version 6.14 (Bruker, 2000)'
_computing_structure_refinement 'SHELXL-97 (Sheldrick, 1997)'
_computing_structure_solution 'SHELXS-97 (Sheldrick, 1990)'
_diffrn_ambient_temperature 100(2)
_diffrn_measured_fraction_theta_full 1.000
_diffrn_measured_fraction_theta_max 1.000
_diffrn_measurement_device_type 'Bruker SMART APEX CCD diffractometer'
_diffrn_measurement_method 'omega scans'
_diffrn_radiation_monochromator graphite
_diffrn_radiation_source 'fine-focus sealed tube'
_diffrn_radiation_type MoK\a
_diffrn_radiation_wavelength 0.71073
_diffrn_reflns_av_R_equivalents 0.0407
_diffrn_reflns_av_sigmaI/netI 0.0341
_diffrn_reflns_limit_h_max 15
_diffrn_reflns_limit_h_min -15
_diffrn_reflns_limit_k_max 16
_diffrn_reflns_limit_k_min -16
_diffrn_reflns_limit_l_max 22
_diffrn_reflns_limit_l_min -22
_diffrn_reflns_number 48006
_diffrn_reflns_theta_full 25.03
_diffrn_reflns_theta_max 25.03
_diffrn_reflns_theta_min 1.11
_exptl_absorpt_coefficient_mu 0.753
_exptl_absorpt_correction_T_max 1.0000
_exptl_absorpt_correction_T_min 0.8296
_exptl_absorpt_correction_type multi-scan
_exptl_absorpt_process_details 'SADABS Version 2.05 (Bruker, 2001)'
_exptl_crystal_colour purple
_exptl_crystal_density_diffrn 1.523
_exptl_crystal_density_method 'not measured'
_exptl_crystal_description plate
_exptl_crystal_F_000 1452
_exptl_crystal_size_max 0.44
_exptl_crystal_size_mid 0.24
_exptl_crystal_size_min 0.10
_refine_diff_density_max 2.382
_refine_diff_density_min -0.805
_refine_diff_density_rms 0.124
_refine_ls_extinction_method none
_refine_ls_goodness_of_fit_ref 1.045
_refine_ls_hydrogen_treatment constr
_refine_ls_matrix_type full
_refine_ls_number_parameters 876
_refine_ls_number_reflns 10785
_refine_ls_number_restraints 70
_refine_ls_restrained_S_all 1.043
_refine_ls_R_factor_all 0.0602
_refine_ls_R_factor_gt 0.0531
_refine_ls_shift/su_max 0.001
_refine_ls_shift/su_mean 0.000
_refine_ls_structure_factor_coef Fsqd
_refine_ls_weighting_details 'calc w=1/[\s^2^(Fo^2^)+(0.0943P)^2^+4.0023P] where P=(Fo^2^+2Fc^2^)/3'
_refine_ls_weighting_scheme calc
_refine_ls_wR_factor_gt 0.1465
_refine_ls_wR_factor_ref 0.1535
_reflns_number_gt 9299
_reflns_number_total 10785
_reflns_threshold_expression >2sigma(I)
_cod_data_source_file ic4017905_si_001.cif
_cod_data_source_block pa1123ls
_cod_depositor_comments
;
The following automatic conversions were performed:

'_symmetry_cell_setting' value 'Triclinic' changed to 'triclinic'
according to
/usr/data/users/saulius/automatic-downloads/current/ACS/lib/dictionaries/cif_core.dic
dictionary named 'cif_core.dic' version 2.4.2 from 2011-04-26.

Automatic conversion script
Id: cif_fix_values 2281 2013-09-26 08:29:07Z andrius 
;
_cod_database_code 4337258

loop_
_symmetry_equiv_pos_as_xyz
'x, y, z'
'-x, -y, -z'

loop_
_atom_site_label
_atom_site_type_symbol
_atom_site_fract_x
_atom_site_fract_y
_atom_site_fract_z
_atom_site_U_iso_or_equiv
_atom_site_adp_type
_atom_site_occupancy
_atom_site_symmetry_multiplicity
_atom_site_calc_flag
_atom_site_refinement_flags
_atom_site_disorder_assembly
_atom_site_disorder_group
Co1 Co 0.85502(3) 0.65784(3) 0.21307(2) 0.01585(13) Uani 1 1 d . . .
Co2 Co 0.68399(3) 0.83859(3) 0.29298(2) 0.01795(13) Uani 1 1 d . . .
O1 O 0.76845(17) 0.74658(14) 0.25485(10) 0.0179(5) Uani 1 1 d . . .
C1 C 0.8316(2) 0.4865(2) 0.33203(16) 0.0167(6) Uani 1 1 d . . .
H1 H 0.8250 0.4275 0.3624 0.020 Uiso 1 1 calc R . .
C2 C 0.6183(2) 0.7022(2) 0.42969(15) 0.0174(6) Uani 1 1 d . . .
H2 H 0.5860 0.6652 0.4697 0.021 Uiso 1 1 calc R . .
C3 C 0.9144(2) 0.7818(2) 0.07062(15) 0.0156(6) Uani 1 1 d . . .
H3 H 0.9450 0.8138 0.0284 0.019 Uiso 1 1 calc R . .
C4 C 0.7132(2) 1.0076(2) 0.17300(15) 0.0165(6) Uani 1 1 d . . .
H4 H 0.7218 1.0674 0.1433 0.020 Uiso 1 1 calc R . .
C11 C 1.0064(3) 0.4451(2) 0.31255(16) 0.0199(6) Uani 1 1 d . . .
C12 C 1.0849(3) 0.4825(2) 0.27034(16) 0.0205(6) Uani 1 1 d . . .
H12 H 1.1456 0.4574 0.2641 0.025 Uiso 1 1 calc R . .
C13 C 1.0582(2) 0.5648(2) 0.23832(16) 0.0187(6) Uani 1 1 d . . .
C14 C 0.9997(3) 0.3644(3) 0.36380(18) 0.0271(7) Uani 1 1 d . . .
H14A H 1.0059 0.3946 0.4133 0.041 Uiso 1 1 calc R . .
H14B H 1.0612 0.3346 0.3624 0.041 Uiso 1 1 calc R . .
H14C H 0.9276 0.3106 0.3494 0.041 Uiso 1 1 calc R . .
C15 C 1.1211(3) 0.6287(2) 0.18786(18) 0.0235(7) Uani 1 1 d . . .
H15A H 1.0686 0.6328 0.1440 0.035 Uiso 1 1 calc R . .
H15B H 1.1765 0.5977 0.1742 0.035 Uiso 1 1 calc R . .
H15C H 1.1597 0.6977 0.2121 0.035 Uiso 1 1 calc R . .
C21 C 0.6433(2) 0.3727(2) 0.26250(16) 0.0193(6) Uani 1 1 d . . .
C22 C 0.5691(3) 0.3879(2) 0.20477(17) 0.0214(6) Uani 1 1 d . . .
H22 H 0.4967 0.3427 0.1846 0.026 Uiso 1 1 calc R . .
C23 C 0.6208(2) 0.4827(2) 0.18136(16) 0.0182(6) Uani 1 1 d . . .
C24 C 0.6355(3) 0.2848(2) 0.30770(18) 0.0271(7) Uani 1 1 d . . .
H24A H 0.6929 0.2524 0.3002 0.041 Uiso 1 1 calc R . .
H24B H 0.5609 0.2347 0.2934 0.041 Uiso 1 1 calc R . .
H24C H 0.6476 0.3095 0.3592 0.041 Uiso 1 1 calc R . .
C25 C 0.5802(3) 0.5294(3) 0.11546(18) 0.0255(7) Uani 1 1 d . . .
H25A H 0.6130 0.6040 0.1230 0.038 Uiso 1 1 calc R . .
H25B H 0.4981 0.5119 0.1072 0.038 Uiso 1 1 calc R . .
H25C H 0.6028 0.5029 0.0729 0.038 Uiso 1 1 calc R . .
C31 C 0.6188(2) 0.8556(2) 0.50920(16) 0.0204(6) Uani 1 1 d . . .
C32 C 0.6495(3) 0.9589(2) 0.50216(18) 0.0257(7) Uani 1 1 d . . .
H32 H 0.6478 1.0113 0.5365 0.031 Uiso 1 1 calc R . .
C33 C 0.6836(3) 0.9725(2) 0.43504(17) 0.0229(7) Uani 1 1 d . . .
C34 C 0.5811(3) 0.7973(3) 0.57071(18) 0.0291(8) Uani 1 1 d . . .
H34A H 0.5099 0.7437 0.5525 0.044 Uiso 1 1 calc R . .
H34B H 0.5704 0.8441 0.6080 0.044 Uiso 1 1 calc R . .
H34C H 0.6381 0.7660 0.5919 0.044 Uiso 1 1 calc R . .
C35 C 0.7190(3) 1.0719(2) 0.40228(18) 0.0292(8) Uani 1 1 d . . .
H35A H 0.8011 1.0964 0.4093 0.044 Uiso 1 1 calc R . .
H35B H 0.6919 1.1227 0.4260 0.044 Uiso 1 1 calc R . .
H35C H 0.6870 1.0617 0.3501 0.044 Uiso 1 1 calc R . .
C41 C 0.4541(2) 0.5706(2) 0.34849(17) 0.0196(6) Uani 1 1 d . . .
C42 C 0.4068(3) 0.5626(2) 0.27633(17) 0.0209(6) Uani 1 1 d . . .
H42 H 0.3459 0.5078 0.2504 0.025 Uiso 1 1 calc R . .
C43 C 0.4653(2) 0.6504(2) 0.24825(16) 0.0173(6) Uani 1 1 d . . .
C44 C 0.4298(3) 0.4959(2) 0.40388(18) 0.0254(7) Uani 1 1 d . . .
H44A H 0.4994 0.4825 0.4262 0.038 Uiso 1 1 calc R . .
H44B H 0.3751 0.4318 0.3802 0.038 Uiso 1 1 calc R . .
H44C H 0.3989 0.5245 0.4415 0.038 Uiso 1 1 calc R . .
C45 C 0.4406(3) 0.6837(2) 0.17376(16) 0.0220(7) Uani 1 1 d . . .
H45A H 0.3982 0.7331 0.1750 0.033 Uiso 1 1 calc R . .
H45B H 0.3962 0.6240 0.1397 0.033 Uiso 1 1 calc R . .
H45C H 0.5114 0.7158 0.1577 0.033 Uiso 1 1 calc R . .
C51 C 0.9039(2) 0.6212(2) -0.00412(16) 0.0182(6) Uani 1 1 d . . .
C52 C 0.8712(2) 0.5189(2) 0.00628(16) 0.0199(6) Uani 1 1 d . . .
H52 H 0.8685 0.4634 -0.0269 0.024 Uiso 1 1 calc R . .
C53 C 0.8427(2) 0.5126(2) 0.07513(16) 0.0170(6) Uani 1 1 d . . .
C54 C 0.9462(3) 0.6744(3) -0.06653(17) 0.0249(7) Uani 1 1 d . . .
H54A H 0.8993 0.7173 -0.0844 0.037 Uiso 1 1 calc R . .
H54B H 0.9427 0.6233 -0.1058 0.037 Uiso 1 1 calc R . .
H54C H 1.0241 0.7173 -0.0503 0.037 Uiso 1 1 calc R . .
C55 C 0.8112(3) 0.4168(2) 0.11204(17) 0.0218(6) Uani 1 1 d . . .
H55A H 0.8469 0.4309 0.1636 0.033 Uiso 1 1 calc R . .
H55B H 0.8366 0.3643 0.0890 0.033 Uiso 1 1 calc R . .
H55C H 0.7294 0.3923 0.1077 0.033 Uiso 1 1 calc R . .
C61 C 1.0890(2) 0.9105(2) 0.14217(17) 0.0187(6) Uani 1 1 d . . .
C62 C 1.1380(3) 0.9272(2) 0.21500(17) 0.0220(7) Uani 1 1 d . . .
H62 H 1.2023 0.9815 0.2375 0.026 Uiso 1 1 calc R . .
C63 C 1.0744(2) 0.8484(2) 0.24928(16) 0.0189(6) Uani 1 1 d . . .
C64 C 1.1176(3) 0.9716(2) 0.08031(18) 0.0247(7) Uani 1 1 d . . .
H64A H 1.1153 0.9256 0.0382 0.037 Uiso 1 1 calc R . .
H64B H 1.1931 1.0202 0.0946 0.037 Uiso 1 1 calc R . .
H64C H 1.0631 1.0093 0.0675 0.037 Uiso 1 1 calc R . .
C65 C 1.0979(3) 0.8237(2) 0.32642(16) 0.0254(7) Uani 1 1 d . . .
H65A H 1.0268 0.7942 0.3427 0.038 Uiso 1 1 calc R . .
H65B H 1.1416 0.8865 0.3576 0.038 Uiso 1 1 calc R . .
H65C H 1.1408 0.7743 0.3294 0.038 Uiso 1 1 calc R . .
C71 C 0.5376(2) 1.0499(2) 0.18773(16) 0.0177(6) Uani 1 1 d . . .
C72 C 0.4572(3) 1.0144(2) 0.22875(17) 0.0213(6) Uani 1 1 d . . .
H72 H 0.3956 1.0396 0.2326 0.026 Uiso 1 1 calc R . .
C73 C 0.4831(3) 0.9337(2) 0.26400(16) 0.0212(7) Uani 1 1 d . . .
C74 C 0.5467(3) 1.1290(2) 0.13489(18) 0.0242(7) Uani 1 1 d . . .
H74A H 0.6186 1.1829 0.1497 0.036 Uiso 1 1 calc R . .
H74B H 0.4849 1.1588 0.1340 0.036 Uiso 1 1 calc R . .
H74C H 0.5427 1.0972 0.0862 0.036 Uiso 1 1 calc R . .
C75 C 0.4173(3) 0.8715(3) 0.31512(19) 0.0266(7) Uani 1 1 d . . .
H75A H 0.3853 0.8002 0.2939 0.040 Uiso 1 1 calc R . .
H75B H 0.3565 0.8994 0.3229 0.040 Uiso 1 1 calc R . .
H75C H 0.4672 0.8744 0.3618 0.040 Uiso 1 1 calc R . .
C81 C 0.9024(2) 1.1180(2) 0.24332(16) 0.0193(6) Uani 1 1 d . . .
C82 C 0.9732(3) 1.1052(2) 0.30341(17) 0.0227(7) Uani 1 1 d . . .
H82 H 1.0453 1.1504 0.3244 0.027 Uiso 1 1 calc R . .
C83 C 0.9184(3) 1.0124(2) 0.32792(16) 0.0201(6) Uani 1 1 d . . .
C84 C 0.9140(3) 1.2027(2) 0.19486(19) 0.0281(8) Uani 1 1 d . . .
H84A H 0.9109 1.1756 0.1450 0.042 Uiso 1 1 calc R . .
H84B H 0.9862 1.2554 0.2121 0.042 Uiso 1 1 calc R . .
H84C H 0.8526 1.2327 0.1956 0.042 Uiso 1 1 calc R . .
C85 C 0.9545(3) 0.9680(3) 0.39610(18) 0.0278(7) Uani 1 1 d . . .
H85A H 0.9263 0.9941 0.4362 0.042 Uiso 1 1 calc R . .
H85B H 1.0368 0.9877 0.4078 0.042 Uiso 1 1 calc R . .
H85C H 0.9242 0.8932 0.3889 0.042 Uiso 1 1 calc R . .
C86 C 0.8320(2) 0.5783(2) 0.38120(15) 0.0160(6) Uani 1 1 d . . .
C87 C 0.9305(3) 0.6367(2) 0.42629(16) 0.0186(6) Uani 1 1 d . . .
H87 H 0.9992 0.6219 0.4254 0.022 Uiso 1 1 calc R . .
C88 C 0.9276(3) 0.7174(2) 0.47289(16) 0.0190(6) Uani 1 1 d . . .
H88 H 0.9948 0.7578 0.5040 0.023 Uiso 1 1 calc R . .
C89 C 0.8276(3) 0.7398(2) 0.47454(16) 0.0195(6) Uani 1 1 d . . .
H89 H 0.8263 0.7948 0.5067 0.023 Uiso 1 1 calc R . .
C90 C 0.7293(2) 0.6808(2) 0.42855(15) 0.0161(6) Uani 1 1 d . . .
C91 C 0.7322(3) 0.5991(2) 0.38287(15) 0.0169(6) Uani 1 1 d . . .
H91 H 0.6649 0.5574 0.3526 0.020 Uiso 1 1 calc R . .
C92 C 0.8069(2) 0.8096(2) 0.07272(15) 0.0160(6) Uani 1 1 d . . .
C93 C 0.7090(2) 0.7583(2) 0.02381(16) 0.0182(6) Uani 1 1 d . . .
H93 H 0.7084 0.7043 -0.0100 0.022 Uiso 1 1 calc R . .
C94 C 0.6124(3) 0.7859(2) 0.02440(16) 0.0196(6) Uani 1 1 d . . .
H94 H 0.5456 0.7509 -0.0092 0.024 Uiso 1 1 calc R . .
C95 C 0.6122(2) 0.8645(2) 0.07376(16) 0.0176(6) Uani 1 1 d . . .
H95 H 0.5454 0.8828 0.0744 0.021 Uiso 1 1 calc R . .
C96 C 0.7112(2) 0.9163(2) 0.12253(15) 0.0156(6) Uani 1 1 d . . .
C97 C 0.8084(2) 0.8895(2) 0.12152(15) 0.0156(6) Uani 1 1 d . . .
H97 H 0.8759 0.9256 0.1541 0.019 Uiso 1 1 calc R . .
N11 N 0.9657(2) 0.57768(18) 0.25868(13) 0.0175(5) Uani 1 1 d . . .
N12 N 0.9350(2) 0.50240(18) 0.30419(13) 0.0164(5) Uani 1 1 d . . .
N21 N 0.7216(2) 0.52616(18) 0.22329(13) 0.0162(5) Uani 1 1 d . . .
N22 N 0.7352(2) 0.45720(18) 0.27272(13) 0.0162(5) Uani 1 1 d . . .
N31 N 0.6763(2) 0.88155(18) 0.40110(13) 0.0190(5) Uani 1 1 d . . .
N32 N 0.6332(2) 0.81009(18) 0.44713(13) 0.0168(5) Uani 1 1 d . . .
N41 N 0.5479(2) 0.70929(18) 0.29991(13) 0.0163(5) Uani 1 1 d . . .
N42 N 0.5373(2) 0.66155(18) 0.36235(13) 0.0164(5) Uani 1 1 d . . .
N51 N 0.8539(2) 0.60658(18) 0.10623(13) 0.0163(5) Uani 1 1 d . . .
N52 N 0.8939(2) 0.67251(18) 0.05680(13) 0.0154(5) Uani 1 1 d . . .
N61 N 0.9877(2) 0.78693(18) 0.20097(13) 0.0158(5) Uani 1 1 d . . .
N62 N 1.0001(2) 0.82476(18) 0.13517(13) 0.0160(5) Uani 1 1 d . . .
N71 N 0.5770(2) 0.91995(19) 0.24681(13) 0.0183(5) Uani 1 1 d . . .
N72 N 0.6097(2) 0.99388(18) 0.19985(13) 0.0165(5) Uani 1 1 d . . .
N81 N 0.8191(2) 0.96844(18) 0.28486(13) 0.0179(5) Uani 1 1 d . . .
N82 N 0.8092(2) 1.03539(18) 0.23328(13) 0.0155(5) Uani 1 1 d . . .
Cl1A Cl 0.74310(8) 0.33601(7) 0.51700(5) 0.0240(3) Uani 0.931(3) 1 d PD A 1
O11A O 0.6738(3) 0.2383(2) 0.53145(18) 0.0428(8) Uani 0.931(3) 1 d PD A 1
O12A O 0.8052(3) 0.3934(3) 0.58427(17) 0.0553(10) Uani 0.931(3) 1 d PD A 1
O13A O 0.8192(2) 0.3203(2) 0.47158(14) 0.0293(6) Uani 0.931(3) 1 d PD A 1
O14A O 0.6720(2) 0.3899(2) 0.47777(15) 0.0349(6) Uani 0.931(3) 1 d PD A 1
Cl1B Cl 0.7815(11) 0.3075(10) 0.5279(6) 0.0240(3) Uani 0.069(3) 1 d PD A 2
O11B O 0.687(3) 0.265(4) 0.561(2) 0.065(5) Uiso 0.069(3) 1 d PD A 2
O12B O 0.846(4) 0.406(2) 0.566(2) 0.065(5) Uiso 0.069(3) 1 d PD A 2
O13B O 0.742(4) 0.327(3) 0.4540(13) 0.065(5) Uiso 0.069(3) 1 d PD A 2
O14B O 0.850(3) 0.243(3) 0.522(2) 0.065(5) Uiso 0.069(3) 1 d PD A 2
Cl2A Cl 0.28532(7) 0.81159(6) 0.02696(4) 0.0181(2) Uani 0.954(2) 1 d PD B 1
O21A O 0.35389(19) 0.74884(19) 0.01023(13) 0.0277(6) Uani 0.954(2) 1 d PD B 1
O22A O 0.1925(2) 0.7505(2) 0.05601(17) 0.0399(7) Uani 0.954(2) 1 d PD B 1
O23A O 0.2400(2) 0.8477(2) -0.03909(13) 0.0321(6) Uani 0.954(2) 1 d PD B 1
O24A O 0.3510(2) 0.8953(2) 0.07784(18) 0.0502(9) Uani 0.954(2) 1 d PD B 1
Cl2B Cl 0.2487(14) 0.8443(13) 0.0100(10) 0.0181(2) Uani 0.046(2) 1 d PD B 2
O21B O 0.324(4) 0.836(5) -0.037(3) 0.065(5) Uiso 0.046(2) 1 d PD B 2
O22B O 0.174(4) 0.744(3) 0.017(4) 0.065(5) Uiso 0.046(2) 1 d PD B 2
O23B O 0.177(4) 0.902(4) -0.022(3) 0.065(5) Uiso 0.046(2) 1 d PD B 2
O24B O 0.306(5) 0.892(5) 0.0809(19) 0.065(5) Uiso 0.046(2) 1 d PD B 2
Cl3A Cl 0.25188(7) 0.24653(6) 0.22357(5) 0.0211(2) Uani 0.917(2) 1 d PD C 1
O31A O 0.2897(2) 0.3285(2) 0.17920(16) 0.0373(7) Uani 0.917(2) 1 d PD C 1
O32A O 0.1525(2) 0.17256(18) 0.18358(15) 0.0309(6) Uani 0.917(2) 1 d PD C 1
O33A O 0.3388(2) 0.1986(2) 0.24344(16) 0.0338(7) Uani 0.917(2) 1 d PD C 1
O34A O 0.2258(3) 0.2886(3) 0.28868(18) 0.0419(8) Uani 0.917(2) 1 d PD C 1
Cl3B Cl 0.2477(8) 0.2570(8) 0.2803(7) 0.0211(2) Uani 0.083(2) 1 d PD C 2
O31B O 0.210(3) 0.177(2) 0.3261(18) 0.065(5) Uiso 0.083(2) 1 d PD C 2
O32B O 0.281(4) 0.213(3) 0.2200(18) 0.065(5) Uiso 0.083(2) 1 d PD C 2
O33B O 0.165(3) 0.307(3) 0.260(2) 0.065(5) Uiso 0.083(2) 1 d PD C 2
O34B O 0.352(2) 0.329(2) 0.3192(18) 0.065(5) Uiso 0.083(2) 1 d PD C 2

loop_
_atom_site_aniso_label
_atom_site_aniso_U_11
_atom_site_aniso_U_22
_atom_site_aniso_U_33
_atom_site_aniso_U_23
_atom_site_aniso_U_13
_atom_site_aniso_U_12
Co1 0.0198(2) 0.0139(2) 0.0128(2) 0.00293(16) 0.00300(16) 0.00321(16)
Co2 0.0242(2) 0.0142(2) 0.0141(2) 0.00540(16) 0.00285(17) 0.00358(17)
O1 0.0320(12) 0.0180(11) 0.0146(10) 0.0060(9) 0.0110(9) 0.0202(9)
C1 0.0208(15) 0.0131(14) 0.0155(14) 0.0028(11) 0.0023(12) 0.0046(11)
C2 0.0224(15) 0.0133(14) 0.0127(14) 0.0028(11) 0.0010(12) 0.0008(12)
C3 0.0182(14) 0.0170(14) 0.0125(14) 0.0052(11) 0.0038(11) 0.0056(11)
C4 0.0217(15) 0.0138(14) 0.0141(14) 0.0039(11) 0.0034(12) 0.0050(12)
C11 0.0261(16) 0.0162(15) 0.0171(15) -0.0012(12) -0.0019(12) 0.0099(12)
C12 0.0205(15) 0.0216(16) 0.0194(15) -0.0008(12) 0.0016(12) 0.0077(12)
C13 0.0189(14) 0.0196(15) 0.0153(14) -0.0014(12) 0.0014(12) 0.0037(12)
C14 0.0355(18) 0.0264(17) 0.0260(17) 0.0097(14) 0.0076(14) 0.0174(15)
C15 0.0208(15) 0.0252(17) 0.0263(17) 0.0047(14) 0.0075(13) 0.0075(13)
C21 0.0228(15) 0.0152(14) 0.0187(15) 0.0008(12) 0.0079(12) 0.0018(12)
C22 0.0198(15) 0.0188(15) 0.0238(16) -0.0016(13) 0.0057(13) 0.0025(12)
C23 0.0199(15) 0.0173(15) 0.0197(15) 0.0008(12) 0.0057(12) 0.0079(12)
C24 0.0335(18) 0.0158(15) 0.0237(17) 0.0050(13) 0.0026(14) -0.0044(13)
C25 0.0226(16) 0.0246(17) 0.0288(18) 0.0045(14) -0.0004(13) 0.0089(13)
C31 0.0186(14) 0.0245(16) 0.0158(15) -0.0021(12) 0.0043(12) 0.0031(12)
C32 0.0286(17) 0.0230(16) 0.0236(17) -0.0066(13) 0.0051(14) 0.0058(13)
C33 0.0269(16) 0.0168(15) 0.0240(16) -0.0001(13) 0.0030(13) 0.0065(13)
C34 0.0326(18) 0.0313(18) 0.0197(16) -0.0008(14) 0.0108(14) 0.0012(15)
C35 0.044(2) 0.0126(15) 0.0292(19) 0.0001(13) 0.0067(16) 0.0071(14)
C41 0.0181(14) 0.0168(15) 0.0222(16) 0.0036(12) 0.0035(12) 0.0025(12)
C42 0.0207(15) 0.0193(15) 0.0202(15) 0.0014(12) 0.0003(12) 0.0040(12)
C43 0.0195(14) 0.0164(14) 0.0165(15) 0.0015(12) 0.0021(12) 0.0069(12)
C44 0.0268(17) 0.0200(16) 0.0245(17) 0.0068(13) 0.0018(13) 0.0007(13)
C45 0.0250(16) 0.0254(16) 0.0156(15) 0.0036(13) 0.0006(12) 0.0092(13)
C51 0.0152(14) 0.0261(16) 0.0145(15) 0.0005(12) 0.0026(11) 0.0083(12)
C52 0.0196(15) 0.0229(16) 0.0175(15) -0.0041(12) 0.0043(12) 0.0072(12)
C53 0.0141(13) 0.0165(15) 0.0192(15) -0.0015(12) 0.0010(12) 0.0045(11)
C54 0.0282(17) 0.0332(18) 0.0153(15) 0.0033(13) 0.0083(13) 0.0097(14)
C55 0.0276(16) 0.0158(15) 0.0230(16) -0.0009(12) 0.0055(13) 0.0078(13)
C61 0.0163(14) 0.0176(15) 0.0237(16) 0.0060(12) 0.0046(12) 0.0064(12)
C62 0.0177(15) 0.0189(15) 0.0245(16) 0.0024(13) -0.0005(13) 0.0007(12)
C63 0.0203(15) 0.0173(15) 0.0190(15) 0.0020(12) 0.0026(12) 0.0061(12)
C64 0.0242(16) 0.0211(16) 0.0278(17) 0.0081(14) 0.0085(14) 0.0026(13)
C65 0.0305(17) 0.0244(17) 0.0156(16) 0.0016(13) -0.0005(13) 0.0022(14)
C71 0.0227(15) 0.0140(14) 0.0151(14) -0.0030(11) 0.0002(12) 0.0059(12)
C72 0.0217(15) 0.0201(15) 0.0227(16) -0.0023(13) 0.0018(13) 0.0094(12)
C73 0.0252(16) 0.0180(15) 0.0175(15) 0.0001(12) 0.0012(13) 0.0039(12)
C74 0.0313(17) 0.0213(16) 0.0251(17) 0.0075(13) 0.0067(14) 0.0143(14)
C75 0.0251(16) 0.0295(18) 0.0304(18) 0.0062(14) 0.0127(14) 0.0114(14)
C81 0.0221(15) 0.0160(15) 0.0179(15) 0.0017(12) 0.0055(12) 0.0017(12)
C82 0.0230(15) 0.0192(16) 0.0213(16) 0.0037(13) 0.0007(13) 0.0008(12)
C83 0.0258(16) 0.0168(15) 0.0159(15) 0.0016(12) 0.0007(12) 0.0052(12)
C84 0.0280(17) 0.0213(16) 0.0284(18) 0.0107(14) 0.0015(14) -0.0019(13)
C85 0.0293(17) 0.0262(17) 0.0234(17) 0.0088(14) -0.0019(14) 0.0041(14)
C86 0.0234(15) 0.0150(14) 0.0114(14) 0.0058(11) 0.0056(12) 0.0064(12)
C87 0.0223(15) 0.0174(15) 0.0156(15) 0.0054(12) -0.0002(12) 0.0067(12)
C88 0.0229(15) 0.0164(15) 0.0141(14) 0.0033(12) -0.0034(12) 0.0039(12)
C89 0.0300(16) 0.0134(14) 0.0128(14) 0.0023(11) 0.0010(12) 0.0047(12)
C90 0.0218(15) 0.0149(14) 0.0116(14) 0.0057(11) 0.0027(11) 0.0051(12)
C91 0.0236(15) 0.0120(14) 0.0111(14) 0.0034(11) 0.0018(12) -0.0004(11)
C92 0.0202(14) 0.0165(14) 0.0125(14) 0.0065(11) 0.0031(11) 0.0064(12)
C93 0.0259(15) 0.0163(15) 0.0143(14) 0.0026(12) 0.0037(12) 0.0091(12)
C94 0.0232(15) 0.0183(15) 0.0155(15) 0.0003(12) -0.0023(12) 0.0070(12)
C95 0.0196(14) 0.0177(15) 0.0177(15) 0.0061(12) 0.0006(12) 0.0102(12)
C96 0.0240(15) 0.0108(13) 0.0109(13) 0.0042(11) 0.0026(11) 0.0036(11)
C97 0.0179(14) 0.0161(14) 0.0130(14) 0.0054(11) 0.0035(11) 0.0043(11)
N11 0.0205(13) 0.0144(12) 0.0156(12) 0.0050(10) 0.0027(10) 0.0021(10)
N12 0.0205(12) 0.0137(12) 0.0149(12) 0.0026(10) 0.0042(10) 0.0042(10)
N21 0.0209(12) 0.0131(12) 0.0153(12) 0.0040(10) 0.0044(10) 0.0053(10)
N22 0.0213(12) 0.0125(12) 0.0137(12) 0.0018(9) 0.0039(10) 0.0031(10)
N31 0.0255(13) 0.0127(12) 0.0182(13) 0.0043(10) 0.0053(11) 0.0039(10)
N32 0.0200(12) 0.0148(12) 0.0141(12) 0.0023(10) 0.0035(10) 0.0026(10)
N41 0.0205(12) 0.0153(12) 0.0133(12) 0.0049(10) 0.0033(10) 0.0050(10)
N42 0.0199(12) 0.0151(12) 0.0135(12) 0.0047(10) 0.0029(10) 0.0037(10)
N51 0.0183(12) 0.0147(12) 0.0150(12) 0.0030(10) 0.0037(10) 0.0031(10)
N52 0.0177(12) 0.0166(12) 0.0135(12) 0.0040(10) 0.0050(10) 0.0063(10)
N61 0.0183(12) 0.0155(12) 0.0136(12) 0.0048(10) 0.0032(10) 0.0043(10)
N62 0.0162(12) 0.0163(12) 0.0156(12) 0.0054(10) 0.0036(10) 0.0041(10)
N71 0.0211(13) 0.0177(13) 0.0177(13) 0.0046(10) 0.0074(10) 0.0057(10)
N72 0.0241(13) 0.0124(12) 0.0146(12) 0.0045(10) 0.0043(10) 0.0074(10)
N81 0.0256(13) 0.0127(12) 0.0149(12) 0.0055(10) 0.0040(10) 0.0045(10)
N82 0.0223(13) 0.0116(12) 0.0115(12) 0.0034(9) 0.0015(10) 0.0039(10)
Cl1A 0.0197(5) 0.0335(5) 0.0181(4) -0.0058(4) -0.0001(3) 0.0103(4)
O11A 0.0415(17) 0.0428(18) 0.0474(19) 0.0154(15) 0.0192(15) 0.0100(14)
O12A 0.0412(18) 0.085(3) 0.0318(17) -0.0333(17) -0.0112(14) 0.0219(17)
O13A 0.0206(12) 0.0404(15) 0.0278(14) -0.0023(11) 0.0041(10) 0.0117(11)
O14A 0.0346(14) 0.0367(15) 0.0367(16) -0.0001(12) -0.0019(12) 0.0213(12)
Cl1B 0.0197(5) 0.0335(5) 0.0181(4) -0.0058(4) -0.0001(3) 0.0103(4)
Cl2A 0.0172(4) 0.0229(4) 0.0129(4) 0.0003(3) -0.0016(3) 0.0068(3)
O21A 0.0211(12) 0.0336(14) 0.0289(13) -0.0040(11) -0.0010(10) 0.0135(10)
O22A 0.0361(15) 0.0484(17) 0.0479(17) 0.0270(14) 0.0263(14) 0.0188(13)
O23A 0.0362(14) 0.0471(16) 0.0201(14) 0.0172(11) 0.0076(11) 0.0202(12)
O24A 0.0339(16) 0.0506(18) 0.056(2) -0.0344(15) -0.0210(14) 0.0191(15)
Cl2B 0.0172(4) 0.0229(4) 0.0129(4) 0.0003(3) -0.0016(3) 0.0068(3)
Cl3A 0.0155(4) 0.0149(4) 0.0323(5) 0.0023(3) -0.0008(3) 0.0068(3)
O31A 0.0268(14) 0.0250(14) 0.0525(18) 0.0191(13) -0.0042(12) 0.0005(11)
O32A 0.0240(13) 0.0204(13) 0.0394(16) 0.0014(11) -0.0060(11) -0.0002(10)
O33A 0.0264(14) 0.0372(16) 0.0475(17) 0.0111(13) 0.0026(12) 0.0260(12)
O34A 0.0348(17) 0.0376(18) 0.057(2) -0.0191(15) 0.0084(15) 0.0206(15)
Cl3B 0.0155(4) 0.0149(4) 0.0323(5) 0.0023(3) -0.0008(3) 0.0068(3)

loop_
_atom_type_symbol
_atom_type_description
_atom_type_scat_dispersion_real
_atom_type_scat_dispersion_imag
_atom_type_scat_source
C C 0.0033 0.0016 'International Tables Vol C Tables 4.2.6.8 and 6.1.1.4'
H H 0.0000 0.0000 'International Tables Vol C Tables 4.2.6.8 and 6.1.1.4'
N N 0.0061 0.0033 'International Tables Vol C Tables 4.2.6.8 and 6.1.1.4'
O O 0.0106 0.0060 'International Tables Vol C Tables 4.2.6.8 and 6.1.1.4'
Cl Cl 0.1484 0.1585 'International Tables Vol C Tables 4.2.6.8 and 6.1.1.4'
Co Co 0.3494 0.9721 'International Tables Vol C Tables 4.2.6.8 and 6.1.1.4'

loop_
_geom_angle_atom_site_label_1
_geom_angle_atom_site_label_2
_geom_angle_atom_site_label_3
_geom_angle
O1 Co1 N51 131.55(9)
O1 Co1 N61 92.75(9)
N51 Co1 N61 86.81(9)
O1 Co1 N11 134.81(9)
N51 Co1 N11 93.52(10)
N61 Co1 N11 92.94(9)
O1 Co1 N21 88.20(9)
N51 Co1 N21 92.05(9)
N61 Co1 N21 178.83(9)
N11 Co1 N21 86.87(9)
O1 Co2 N71 136.12(9)
O1 Co2 N31 129.64(9)
N71 Co2 N31 94.23(10)
O1 Co2 N41 90.78(9)
N71 Co2 N41 92.41(9)
N31 Co2 N41 85.23(9)
O1 Co2 N81 89.38(9)
N71 Co2 N81 87.00(10)
N31 Co2 N81 95.20(10)
N41 Co2 N81 179.30(10)
Co2 O1 Co1 177.61(10)
N22 C1 N12 110.5(2)
N22 C1 C86 111.9(2)
N12 C1 C86 112.8(2)
N22 C1 H1 107.1
N12 C1 H1 107.1
C86 C1 H1 107.1
N32 C2 N42 111.6(2)
N32 C2 C90 112.1(2)
N42 C2 C90 112.1(2)
N32 C2 H2 106.9
N42 C2 H2 106.9
C90 C2 H2 106.9
N52 C3 N62 111.7(2)
N52 C3 C92 112.3(2)
N62 C3 C92 112.4(2)
N52 C3 H3 106.6
N62 C3 H3 106.6
C92 C3 H3 106.6
N72 C4 N82 110.5(2)
N72 C4 C96 113.1(2)
N82 C4 C96 112.7(2)
N72 C4 H4 106.7
N82 C4 H4 106.7
C96 C4 H4 106.7
N12 C11 C12 106.6(3)
N12 C11 C14 123.3(3)
C12 C11 C14 130.0(3)
C11 C12 C13 106.6(3)
C11 C12 H12 126.7
C13 C12 H12 126.7
N11 C13 C12 110.3(3)
N11 C13 C15 124.3(3)
C12 C13 C15 125.4(3)
C11 C14 H14A 109.5
C11 C14 H14B 109.5
H14A C14 H14B 109.5
C11 C14 H14C 109.5
H14A C14 H14C 109.5
H14B C14 H14C 109.5
C13 C15 H15A 109.5
C13 C15 H15B 109.5
H15A C15 H15B 109.5
C13 C15 H15C 109.5
H15A C15 H15C 109.5
H15B C15 H15C 109.5
N22 C21 C22 106.2(3)
N22 C21 C24 122.9(3)
C22 C21 C24 130.9(3)
C21 C22 C23 106.8(3)
C21 C22 H22 126.6
C23 C22 H22 126.6
N21 C23 C22 110.3(3)
N21 C23 C25 121.6(3)
C22 C23 C25 127.8(3)
C21 C24 H24A 109.5
C21 C24 H24B 109.5
H24A C24 H24B 109.5
C21 C24 H24C 109.5
H24A C24 H24C 109.5
H24B C24 H24C 109.5
C23 C25 H25A 109.5
C23 C25 H25B 109.5
H25A C25 H25B 109.5
C23 C25 H25C 109.5
H25A C25 H25C 109.5
H25B C25 H25C 109.5
N32 C31 C32 106.0(3)
N32 C31 C34 123.1(3)
C32 C31 C34 130.8(3)
C31 C32 C33 107.2(3)
C31 C32 H32 126.4
C33 C32 H32 126.4
N31 C33 C32 110.3(3)
N31 C33 C35 123.4(3)
C32 C33 C35 126.3(3)
C31 C34 H34A 109.5
C31 C34 H34B 109.5
H34A C34 H34B 109.5
C31 C34 H34C 109.5
H34A C34 H34C 109.5
H34B C34 H34C 109.5
C33 C35 H35A 109.5
C33 C35 H35B 109.5
H35A C35 H35B 109.5
C33 C35 H35C 109.5
H35A C35 H35C 109.5
H35B C35 H35C 109.5
N42 C41 C42 106.5(3)
N42 C41 C44 123.5(3)
C42 C41 C44 129.9(3)
C41 C42 C43 106.7(3)
C41 C42 H42 126.6
C43 C42 H42 126.6
N41 C43 C42 110.2(3)
N41 C43 C45 121.6(3)
C42 C43 C45 128.2(3)
C41 C44 H44A 109.5
C41 C44 H44B 109.5
H44A C44 H44B 109.5
C41 C44 H44C 109.5
H44A C44 H44C 109.5
H44B C44 H44C 109.5
C43 C45 H45A 109.5
C43 C45 H45B 109.5
H45A C45 H45B 109.5
C43 C45 H45C 109.5
H45A C45 H45C 109.5
H45B C45 H45C 109.5
N52 C51 C52 106.5(2)
N52 C51 C54 122.7(3)
C52 C51 C54 130.7(3)
C51 C52 C53 106.5(3)
C51 C52 H52 126.7
C53 C52 H52 126.7
N51 C53 C52 110.5(3)
N51 C53 C55 124.0(3)
C52 C53 C55 125.4(3)
C51 C54 H54A 109.5
C51 C54 H54B 109.5
H54A C54 H54B 109.5
C51 C54 H54C 109.5
H54A C54 H54C 109.5
H54B C54 H54C 109.5
C53 C55 H55A 109.5
C53 C55 H55B 109.5
H55A C55 H55B 109.5
C53 C55 H55C 109.5
H55A C55 H55C 109.5
H55B C55 H55C 109.5
N62 C61 C62 106.1(3)
N62 C61 C64 123.3(3)
C62 C61 C64 130.6(3)
C61 C62 C63 106.6(3)
C61 C62 H62 126.7
C63 C62 H62 126.7
N61 C63 C62 110.4(3)
N61 C63 C65 120.9(3)
C62 C63 C65 128.5(3)
C61 C64 H64A 109.5
C61 C64 H64B 109.5
H64A C64 H64B 109.5
C61 C64 H64C 109.5
H64A C64 H64C 109.5
H64B C64 H64C 109.5
C63 C65 H65A 109.5
C63 C65 H65B 109.5
H65A C65 H65B 109.5
C63 C65 H65C 109.5
H65A C65 H65C 109.5
H65B C65 H65C 109.5
N72 C71 C72 106.6(3)
N72 C71 C74 123.3(3)
C72 C71 C74 130.0(3)
C71 C72 C73 106.7(3)
C71 C72 H72 126.6
C73 C72 H72 126.6
N71 C73 C72 110.5(3)
N71 C73 C75 124.1(3)
C72 C73 C75 125.4(3)
C71 C74 H74A 109.5
C71 C74 H74B 109.5
H74A C74 H74B 109.5
C71 C74 H74C 109.5
H74A C74 H74C 109.5
H74B C74 H74C 109.5
C73 C75 H75A 109.5
C73 C75 H75B 109.5
H75A C75 H75B 109.5
C73 C75 H75C 109.5
H75A C75 H75C 109.5
H75B C75 H75C 109.5
N82 C81 C82 106.7(3)
N82 C81 C84 122.4(3)
C82 C81 C84 131.0(3)
C81 C82 C83 106.3(3)
C81 C82 H82 126.8
C83 C82 H82 126.8
N81 C83 C82 110.7(3)
N81 C83 C85 121.3(3)
C82 C83 C85 127.8(3)
C81 C84 H84A 109.5
C81 C84 H84B 109.5
H84A C84 H84B 109.5
C81 C84 H84C 109.5
H84A C84 H84C 109.5
H84B C84 H84C 109.5
C83 C85 H85A 109.5
C83 C85 H85B 109.5
H85A C85 H85B 109.5
C83 C85 H85C 109.5
H85A C85 H85C 109.5
H85B C85 H85C 109.5
C91 C86 C87 120.5(3)
C91 C86 C1 119.1(3)
C87 C86 C1 120.3(3)
C86 C87 C88 119.1(3)
C86 C87 H87 120.4
C88 C87 H87 120.4
C89 C88 C87 120.9(3)
C89 C88 H88 119.6
C87 C88 H88 119.6
C88 C89 C90 119.4(3)
C88 C89 H89 120.3
C90 C89 H89 120.3
C91 C90 C89 119.6(3)
C91 C90 C2 119.7(3)
C89 C90 C2 120.8(3)
C86 C91 C90 120.5(3)
C86 C91 H91 119.7
C90 C91 H91 119.7
C93 C92 C97 120.1(3)
C93 C92 C3 120.1(3)
C97 C92 C3 119.7(3)
C94 C93 C92 119.9(3)
C94 C93 H93 120.1
C92 C93 H93 120.1
C93 C94 C95 120.5(3)
C93 C94 H94 119.7
C95 C94 H94 119.7
C94 C95 C96 119.3(3)
C94 C95 H95 120.3
C96 C95 H95 120.3
C97 C96 C95 120.2(3)
C97 C96 C4 120.3(3)
C95 C96 C4 119.3(3)
C96 C97 C92 119.9(3)
C96 C97 H97 120.1
C92 C97 H97 120.1
C13 N11 N12 104.8(2)
C13 N11 Co1 130.9(2)
N12 N11 Co1 122.02(18)
C11 N12 N11 111.7(2)
C11 N12 C1 127.6(2)
N11 N12 C1 120.6(2)
C23 N21 N22 105.4(2)
C23 N21 Co1 131.65(19)
N22 N21 Co1 122.14(18)
C21 N22 N21 111.3(2)
C21 N22 C1 128.8(2)
N21 N22 C1 119.3(2)
C33 N31 N32 104.8(2)
C33 N31 Co2 131.6(2)
N32 N31 Co2 122.00(18)
C31 N32 N31 111.7(2)
C31 N32 C2 127.5(2)
N31 N32 C2 120.5(2)
C43 N41 N42 105.6(2)
C43 N41 Co2 130.80(19)
N42 N41 Co2 123.17(18)
C41 N42 N41 110.8(2)
C41 N42 C2 128.0(2)
N41 N42 C2 120.7(2)
C53 N51 N52 104.7(2)
C53 N51 Co1 131.33(19)
N52 N51 Co1 122.25(18)
C51 N52 N51 111.6(2)
C51 N52 C3 127.3(2)
N51 N52 C3 121.0(2)
C63 N61 N62 105.1(2)
C63 N61 Co1 131.80(19)
N62 N61 Co1 123.09(18)
C61 N62 N61 111.8(2)
C61 N62 C3 127.3(2)
N61 N62 C3 120.3(2)
C73 N71 N72 104.4(2)
C73 N71 Co2 132.2(2)
N72 N71 Co2 121.78(18)
C71 N72 N71 111.7(2)
C71 N72 C4 127.4(2)
N71 N72 C4 120.7(2)
C83 N81 N82 105.1(2)
C83 N81 Co2 132.4(2)
N82 N81 Co2 121.81(18)
C81 N82 N81 111.2(2)
C81 N82 C4 128.4(2)
N81 N82 C4 120.1(2)
O12A Cl1A O11A 109.5(2)
O12A Cl1A O13A 109.96(18)
O11A Cl1A O13A 109.28(18)
O12A Cl1A O14A 111.0(2)
O11A Cl1A O14A 108.95(18)
O13A Cl1A O14A 108.18(16)
O14B Cl1B O11B 115(2)
O14B Cl1B O12B 111(2)
O11B Cl1B O12B 109(2)
O14B Cl1B O13B 105.9(19)
O11B Cl1B O13B 109(2)
O12B Cl1B O13B 106(2)
O24A Cl2A O22A 110.4(2)
O24A Cl2A O23A 110.35(19)
O22A Cl2A O23A 107.73(16)
O24A Cl2A O21A 109.68(16)
O22A Cl2A O21A 109.30(16)
O23A Cl2A O21A 109.32(15)
O21B Cl2B O24B 113(2)
O21B Cl2B O23B 110(2)
O24B Cl2B O23B 109(2)
O21B Cl2B O22B 111(2)
O24B Cl2B O22B 109(2)
O23B Cl2B O22B 105(2)
O32A Cl3A O33A 109.82(17)
O32A Cl3A O31A 109.41(16)
O33A Cl3A O31A 109.71(16)
O32A Cl3A O34A 109.08(17)
O33A Cl3A O34A 109.9(2)
O31A Cl3A O34A 108.9(2)
O33B Cl3B O32B 114(2)
O33B Cl3B O31B 111.1(19)
O32B Cl3B O31B 108(2)
O33B Cl3B O34B 111.1(19)
O32B Cl3B O34B 103(2)
O31B Cl3B O34B 108.6(19)

loop_
_geom_bond_atom_site_label_1
_geom_bond_atom_site_label_2
_geom_bond_distance
Co1 O1 2.0655(18)
Co1 N51 2.088(2)
Co1 N61 2.110(2)
Co1 N11 2.111(3)
Co1 N21 2.127(2)
Co2 O1 2.0490(18)
Co2 N71 2.092(3)
Co2 N31 2.109(3)
Co2 N41 2.111(2)
Co2 N81 2.114(2)
C1 N22 1.450(4)
C1 N12 1.452(4)
C1 C86 1.524(4)
C1 H1 1.0000
C2 N32 1.451(4)
C2 N42 1.458(4)
C2 C90 1.519(4)
C2 H2 1.0000
C3 N52 1.448(4)
C3 N62 1.453(4)
C3 C92 1.519(4)
C3 H3 1.0000
C4 N72 1.447(4)
C4 N82 1.459(4)
C4 C96 1.526(4)
C4 H4 1.0000
C11 N12 1.353(4)
C11 C12 1.371(4)
C11 C14 1.488(4)
C12 C13 1.397(4)
C12 H12 0.9500
C13 N11 1.346(4)
C13 C15 1.489(4)
C14 H14A 0.9800
C14 H14B 0.9800
C14 H14C 0.9800
C15 H15A 0.9800
C15 H15B 0.9800
C15 H15C 0.9800
C21 N22 1.364(4)
C21 C22 1.372(4)
C21 C24 1.491(4)
C22 C23 1.401(4)
C22 H22 0.9500
C23 N21 1.335(4)
C23 C25 1.496(4)
C24 H24A 0.9800
C24 H24B 0.9800
C24 H24C 0.9800
C25 H25A 0.9800
C25 H25B 0.9800
C25 H25C 0.9800
C31 N32 1.359(4)
C31 C32 1.374(5)
C31 C34 1.495(4)
C32 C33 1.399(5)
C32 H32 0.9500
C33 N31 1.346(4)
C33 C35 1.498(4)
C34 H34A 0.9800
C34 H34B 0.9800
C34 H34C 0.9800
C35 H35A 0.9800
C35 H35B 0.9800
C35 H35C 0.9800
C41 N42 1.362(4)
C41 C42 1.368(4)
C41 C44 1.494(4)
C42 C43 1.395(4)
C42 H42 0.9500
C43 N41 1.336(4)
C43 C45 1.496(4)
C44 H44A 0.9800
C44 H44B 0.9800
C44 H44C 0.9800
C45 H45A 0.9800
C45 H45B 0.9800
C45 H45C 0.9800
C51 N52 1.357(4)
C51 C52 1.375(4)
C51 C54 1.496(4)
C52 C53 1.395(4)
C52 H52 0.9500
C53 N51 1.349(4)
C53 C55 1.492(4)
C54 H54A 0.9800
C54 H54B 0.9800
C54 H54C 0.9800
C55 H55A 0.9800
C55 H55B 0.9800
C55 H55C 0.9800
C61 N62 1.357(4)
C61 C62 1.379(4)
C61 C64 1.491(4)
C62 C63 1.399(4)
C62 H62 0.9500
C63 N61 1.341(4)
C63 C65 1.497(4)
C64 H64A 0.9800
C64 H64B 0.9800
C64 H64C 0.9800
C65 H65A 0.9800
C65 H65B 0.9800
C65 H65C 0.9800
C71 N72 1.350(4)
C71 C72 1.369(4)
C71 C74 1.491(4)
C72 C73 1.402(4)
C72 H72 0.9500
C73 N71 1.343(4)
C73 C75 1.505(4)
C74 H74A 0.9800
C74 H74B 0.9800
C74 H74C 0.9800
C75 H75A 0.9800
C75 H75B 0.9800
C75 H75C 0.9800
C81 N82 1.358(4)
C81 C82 1.366(4)
C81 C84 1.492(4)
C82 C83 1.399(4)
C82 H82 0.9500
C83 N81 1.332(4)
C83 C85 1.495(4)
C84 H84A 0.9800
C84 H84B 0.9800
C84 H84C 0.9800
C85 H85A 0.9800
C85 H85B 0.9800
C85 H85C 0.9800
C86 C91 1.377(4)
C86 C87 1.386(4)
C87 C88 1.391(4)
C87 H87 0.9500
C88 C89 1.390(4)
C88 H88 0.9500
C89 C90 1.394(4)
C89 H89 0.9500
C90 C91 1.392(4)
C91 H91 0.9500
C92 C93 1.389(4)
C92 C97 1.390(4)
C93 C94 1.381(4)
C93 H93 0.9500
C94 C95 1.389(4)
C94 H94 0.9500
C95 C96 1.398(4)
C95 H95 0.9500
C96 C97 1.385(4)
C97 H97 0.9500
N11 N12 1.377(3)
N21 N22 1.376(3)
N31 N32 1.386(3)
N41 N42 1.371(3)
N51 N52 1.376(3)
N61 N62 1.372(3)
N71 N72 1.388(3)
N81 N82 1.375(3)
Cl1A O12A 1.431(3)
Cl1A O11A 1.439(3)
Cl1A O13A 1.441(3)
Cl1A O14A 1.448(3)
Cl1B O14B 1.422(16)
Cl1B O11B 1.427(16)
Cl1B O12B 1.445(16)
Cl1B O13B 1.451(16)
Cl2A O24A 1.415(3)
Cl2A O22A 1.437(2)
Cl2A O23A 1.442(2)
Cl2A O21A 1.445(2)
Cl2B O21B 1.429(16)
Cl2B O24B 1.431(16)
Cl2B O23B 1.440(16)
Cl2B O22B 1.448(16)
Cl3A O32A 1.433(2)
Cl3A O33A 1.443(3)
Cl3A O31A 1.444(3)
Cl3A O34A 1.453(3)
Cl3B O33B 1.418(17)
Cl3B O32B 1.431(18)
Cl3B O31B 1.444(17)
Cl3B O34B 1.454(17)

loop_
_geom_torsion_atom_site_label_1
_geom_torsion_atom_site_label_2
_geom_torsion_atom_site_label_3
_geom_torsion_atom_site_label_4
_geom_torsion
N12 C11 C12 C13 1.2(3)
C14 C11 C12 C13 -173.9(3)
C11 C12 C13 N11 -0.9(3)
C11 C12 C13 C15 -180.0(3)
N22 C21 C22 C23 0.6(3)
C24 C21 C22 C23 -178.2(3)
C21 C22 C23 N21 -1.3(4)
C21 C22 C23 C25 173.0(3)
N32 C31 C32 C33 -0.8(4)
C34 C31 C32 C33 176.7(3)
C31 C32 C33 N31 -0.8(4)
C31 C32 C33 C35 176.8(3)
N42 C41 C42 C43 0.7(3)
C44 C41 C42 C43 -175.8(3)
C41 C42 C43 N41 1.9(4)
C41 C42 C43 C45 -174.2(3)
N52 C51 C52 C53 -0.4(3)
C54 C51 C52 C53 178.2(3)
C51 C52 C53 N51 1.6(3)
C51 C52 C53 C55 -174.7(3)
N62 C61 C62 C63 0.0(3)
C64 C61 C62 C63 177.3(3)
C61 C62 C63 N61 -1.8(4)
C61 C62 C63 C65 172.8(3)
N72 C71 C72 C73 -1.5(3)
C74 C71 C72 C73 174.6(3)
C71 C72 C73 N71 0.9(4)
C71 C72 C73 C75 179.9(3)
N82 C81 C82 C83 0.2(4)
C84 C81 C82 C83 179.0(3)
C81 C82 C83 N81 0.8(4)
C81 C82 C83 C85 -173.3(3)
N22 C1 C86 C91 22.9(3)
N12 C1 C86 C91 148.3(3)
N22 C1 C86 C87 -160.3(2)
N12 C1 C86 C87 -34.9(4)
C91 C86 C87 C88 -0.5(4)
C1 C86 C87 C88 -177.3(2)
C86 C87 C88 C89 -0.1(4)
C87 C88 C89 C90 -0.3(4)
C88 C89 C90 C91 1.4(4)
C88 C89 C90 C2 179.2(3)
N32 C2 C90 C91 -150.2(2)
N42 C2 C90 C91 -23.8(3)
N32 C2 C90 C89 32.0(4)
N42 C2 C90 C89 158.4(2)
C87 C86 C91 C90 1.6(4)
C1 C86 C91 C90 178.4(2)
C89 C90 C91 C86 -2.0(4)
C2 C90 C91 C86 -179.8(2)
N52 C3 C92 C93 -39.3(3)
N62 C3 C92 C93 -166.4(2)
N52 C3 C92 C97 143.6(3)
N62 C3 C92 C97 16.5(3)
C97 C92 C93 C94 -0.9(4)
C3 C92 C93 C94 -178.0(3)
C92 C93 C94 C95 -0.2(4)
C93 C94 C95 C96 0.7(4)
C94 C95 C96 C97 0.0(4)
C94 C95 C96 C4 175.6(2)
N72 C4 C96 C97 -146.7(3)
N82 C4 C96 C97 -20.4(3)
N72 C4 C96 C95 37.7(3)
N82 C4 C96 C95 164.0(2)
C95 C96 C97 C92 -1.1(4)
C4 C96 C97 C92 -176.7(2)
C93 C92 C97 C96 1.6(4)
C3 C92 C97 C96 178.7(2)
C12 C13 N11 N12 0.2(3)
C15 C13 N11 N12 179.3(3)
C12 C13 N11 Co1 -162.3(2)
C15 C13 N11 Co1 16.8(4)
O1 Co1 N11 C13 -142.2(2)
N51 Co1 N11 C13 41.6(3)
N61 Co1 N11 C13 -45.4(3)
N21 Co1 N11 C13 133.4(3)
O1 Co1 N11 N12 57.9(3)
N51 Co1 N11 N12 -118.3(2)
N61 Co1 N11 N12 154.7(2)
N21 Co1 N11 N12 -26.5(2)
C12 C11 N12 N11 -1.1(3)
C14 C11 N12 N11 174.4(3)
C12 C11 N12 C1 173.4(3)
C14 C11 N12 C1 -11.0(5)
C13 N11 N12 C11 0.6(3)
Co1 N11 N12 C11 165.00(19)
C13 N11 N12 C1 -174.4(2)
Co1 N11 N12 C1 -10.0(3)
N22 C1 N12 C11 -112.0(3)
C86 C1 N12 C11 121.9(3)
N22 C1 N12 N11 62.1(3)
C86 C1 N12 N11 -64.0(3)
C22 C23 N21 N22 1.4(3)
C25 C23 N21 N22 -173.3(3)
C22 C23 N21 Co1 170.9(2)
C25 C23 N21 Co1 -3.8(4)
O1 Co1 N21 C23 80.3(3)
N51 Co1 N21 C23 -51.2(3)
N11 Co1 N21 C23 -144.6(3)
O1 Co1 N21 N22 -111.7(2)
N51 Co1 N21 N22 116.8(2)
N11 Co1 N21 N22 23.4(2)
C22 C21 N22 N21 0.3(3)
C24 C21 N22 N21 179.2(3)
C22 C21 N22 C1 171.1(3)
C24 C21 N22 C1 -10.0(5)
C23 N21 N22 C21 -1.0(3)
Co1 N21 N22 C21 -171.76(19)
C23 N21 N22 C1 -172.9(2)
Co1 N21 N22 C1 16.4(3)
N12 C1 N22 C21 124.3(3)
C86 C1 N22 C21 -109.1(3)
N12 C1 N22 N21 -65.5(3)
C86 C1 N22 N21 61.1(3)
C32 C33 N31 N32 2.0(3)
C35 C33 N31 N32 -175.6(3)
C32 C33 N31 Co2 167.1(2)
C35 C33 N31 Co2 -10.5(5)
O1 Co2 N31 C33 135.8(3)
N71 Co2 N31 C33 -45.1(3)
N41 Co2 N31 C33 -137.1(3)
N81 Co2 N31 C33 42.3(3)
O1 Co2 N31 N32 -61.2(2)
N71 Co2 N31 N32 118.0(2)
N41 Co2 N31 N32 25.9(2)
N81 Co2 N31 N32 -154.7(2)
C32 C31 N32 N31 2.2(3)
C34 C31 N32 N31 -175.6(3)
C32 C31 N32 C2 176.3(3)
C34 C31 N32 C2 -1.5(5)
C33 N31 N32 C31 -2.6(3)
Co2 N31 N32 C31 -169.5(2)
C33 N31 N32 C2 -177.2(3)
Co2 N31 N32 C2 15.9(3)
N42 C2 N32 C31 123.3(3)
C90 C2 N32 C31 -110.0(3)
N42 C2 N32 N31 -63.0(3)
C90 C2 N32 N31 63.6(3)
C42 C43 N41 N42 -3.7(3)
C45 C43 N41 N42 172.7(3)
C42 C43 N41 Co2 168.8(2)
C45 C43 N41 Co2 -14.8(4)
O1 Co2 N41 C43 -77.4(3)
N71 Co2 N41 C43 58.8(3)
N31 Co2 N41 C43 152.9(3)
O1 Co2 N41 N42 94.0(2)
N71 Co2 N41 N42 -129.8(2)
N31 Co2 N41 N42 -35.7(2)
C42 C41 N42 N41 -3.1(3)
C44 C41 N42 N41 173.7(3)
C42 C41 N42 C2 -174.9(3)
C44 C41 N42 C2 1.9(5)
C43 N41 N42 C41 4.2(3)
Co2 N41 N42 C41 -169.01(19)
C43 N41 N42 C2 176.7(3)
Co2 N41 N42 C2 3.5(3)
N32 C2 N42 C41 -137.2(3)
C90 C2 N42 C41 96.1(3)
N32 C2 N42 N41 51.8(3)
C90 C2 N42 N41 -74.9(3)
C52 C53 N51 N52 -2.1(3)
C55 C53 N51 N52 174.3(3)
C52 C53 N51 Co1 -167.2(2)
C55 C53 N51 Co1 9.2(4)
O1 Co1 N51 C53 -130.5(2)
N61 Co1 N51 C53 138.6(3)
N11 Co1 N51 C53 45.9(3)
N21 Co1 N51 C53 -41.1(3)
O1 Co1 N51 N52 66.6(2)
N61 Co1 N51 N52 -24.2(2)
N11 Co1 N51 N52 -117.0(2)
N21 Co1 N51 N52 156.0(2)
C52 C51 N52 N51 -0.9(3)
C54 C51 N52 N51 -179.6(3)
C52 C51 N52 C3 -177.4(3)
C54 C51 N52 C3 3.8(4)
C53 N51 N52 C51 1.9(3)
Co1 N51 N52 C51 168.65(19)
C53 N51 N52 C3 178.6(2)
Co1 N51 N52 C3 -14.6(3)
N62 C3 N52 C51 -121.6(3)
C92 C3 N52 C51 110.9(3)
N62 C3 N52 N51 62.1(3)
C92 C3 N52 N51 -65.3(3)
C62 C63 N61 N62 2.7(3)
C65 C63 N61 N62 -172.4(3)
C62 C63 N61 Co1 -177.5(2)
C65 C63 N61 Co1 7.4(4)
O1 Co1 N61 C63 77.5(3)
N51 Co1 N61 C63 -151.0(3)
N11 Co1 N61 C63 -57.7(3)
O1 Co1 N61 N62 -102.7(2)
N51 Co1 N61 N62 28.7(2)
N11 Co1 N61 N62 122.1(2)
C62 C61 N62 N61 1.7(3)
C64 C61 N62 N61 -175.8(3)
C62 C61 N62 C3 172.7(3)
C64 C61 N62 C3 -4.9(5)
C63 N61 N62 C61 -2.8(3)
Co1 N61 N62 C61 177.40(19)
C63 N61 N62 C3 -174.5(2)
Co1 N61 N62 C3 5.7(3)
N52 C3 N62 C61 133.3(3)
C92 C3 N62 C61 -99.4(3)
N52 C3 N62 N61 -56.4(3)
C92 C3 N62 N61 70.9(3)
C72 C73 N71 N72 0.0(3)
C75 C73 N71 N72 -179.1(3)
C72 C73 N71 Co2 165.3(2)
C75 C73 N71 Co2 -13.7(5)
O1 Co2 N71 C73 139.4(3)
N31 Co2 N71 C73 -39.6(3)
N41 Co2 N71 C73 45.7(3)
N81 Co2 N71 C73 -134.6(3)
O1 Co2 N71 N72 -57.4(3)
N31 Co2 N71 N72 123.6(2)
N41 Co2 N71 N72 -151.1(2)
N81 Co2 N71 N72 28.6(2)
C72 C71 N72 N71 1.5(3)
C74 C71 N72 N71 -174.9(3)
C72 C71 N72 C4 -175.1(3)
C74 C71 N72 C4 8.5(5)
C73 N71 N72 C71 -0.9(3)
Co2 N71 N72 C71 -168.15(19)
C73 N71 N72 C4 175.9(3)
Co2 N71 N72 C4 8.7(3)
N82 C4 N72 C71 115.7(3)
C96 C4 N72 C71 -116.9(3)
N82 C4 N72 N71 -60.6(3)
C96 C4 N72 N71 66.8(3)
C82 C83 N81 N82 -1.4(3)
C85 C83 N81 N82 173.1(3)
C82 C83 N81 Co2 -172.4(2)
C85 C83 N81 Co2 2.2(5)
O1 Co2 N81 C83 -80.6(3)
N71 Co2 N81 C83 143.2(3)
N31 Co2 N81 C83 49.2(3)
O1 Co2 N81 N82 109.8(2)
N71 Co2 N81 N82 -26.5(2)
N31 Co2 N81 N82 -120.5(2)
C82 C81 N82 N81 -1.1(3)
C84 C81 N82 N81 180.0(3)
C82 C81 N82 C4 -173.9(3)
C84 C81 N82 C4 7.2(5)
C83 N81 N82 C81 1.6(3)
Co2 N81 N82 C81 173.68(19)
C83 N81 N82 C4 175.0(3)
Co2 N81 N82 C4 -12.9(3)
N72 C4 N82 C81 -124.9(3)
C96 C4 N82 C81 107.4(3)
N72 C4 N82 N81 62.9(3)
C96 C4 N82 N81 -64.8(3)
